data_7702088
loop_
_publ_author_name
'Shaw, Paul A.'
'Phillips, Jessica M.'
'Clarkson, Guy J.'
'Rourke, Jonathan P.'

_publ_section_title
;
 Trapping five-coordinate platinum(iv) intermediates.
;
_journal_issue 28
_journal_name_full 'Dalton transactions (Cambridge, England : 2003)'
_journal_page_first 11397
_journal_page_last 11406
_journal_paper_doi 10.1039/c6dt02088g
_journal_volume 45
_journal_year 2016
_chemical_formula_sum 'C35 H24 F2 N P Pt'
_chemical_formula_weight 722.61
_space_group_IT_number 61
_space_group_name_Hall '-P 2ac 2ab'
_space_group_name_H-M_alt 'P b c a'
_symmetry_cell_setting orthorhombic
_symmetry_space_group_name_H-M 'P b c a'
_atom_sites_solution_hydrogens geom
_atom_sites_solution_primary direct
_atom_sites_solution_secondary difmap
_audit_creation_method SHELXL-97
_audit_update_record
;
2016-05-24 deposited with the CCDC.
2016-06-17 downloaded from the CCDC.
;
_cell_angle_alpha 90.00
_cell_angle_beta 90.00
_cell_angle_gamma 90.00
_cell_formula_units_Z 8
_cell_length_a 18.6702(4)
_cell_length_b 7.6361(3)
_cell_length_c 37.4789(12)
_cell_measurement_reflns_used 10154
_cell_measurement_temperature 100(2)
_cell_measurement_theta_max 32.57
_cell_measurement_theta_min 3.07
_cell_volume 5343.3(3)
_computing_cell_refinement 'CrysAlis RED, Oxford Diffraction Ltd'
_computing_data_collection 'CrysAlis CCD, Oxford Diffraction Ltd'
_computing_data_reduction 'CrysAlis RED, Oxford Diffraction Ltd'
_computing_molecular_graphics 'SHELXTL (Sheldrick, 1997)'
_computing_publication_material 'SHELXTL (Sheldrick, 1997)'
_computing_structure_refinement 'SHELXL-97 (Sheldrick, 1997)'
_computing_structure_solution 'SHELXS-97 (Sheldrick, 1990)'
_diffrn_ambient_temperature 100(2)
_diffrn_detector_area_resol_mean 10.2833
_diffrn_measured_fraction_theta_full 0.981
_diffrn_measured_fraction_theta_max 0.901
_diffrn_measurement_device_type 'Oxford Diffraction Gemini R'
_diffrn_measurement_method '\f & \w scans'
_diffrn_radiation_monochromator graphite
_diffrn_radiation_source 'Enhance (Mo) X-ray Source'
_diffrn_radiation_type MoK\a
_diffrn_radiation_wavelength 0.71073
_diffrn_reflns_av_R_equivalents 0.0389
_diffrn_reflns_av_sigmaI/netI 0.0650
_diffrn_reflns_limit_h_max 27
_diffrn_reflns_limit_h_min -20
_diffrn_reflns_limit_k_max 10
_diffrn_reflns_limit_k_min -8
_diffrn_reflns_limit_l_max 41
_diffrn_reflns_limit_l_min -54
_diffrn_reflns_number 25129
_diffrn_reflns_theta_full 28.25
_diffrn_reflns_theta_max 32.65
_diffrn_reflns_theta_min 3.08
_diffrn_standards_decay_% nil
_exptl_absorpt_coefficient_mu 5.353
_exptl_absorpt_correction_T_max 1.00
_exptl_absorpt_correction_T_min 0.97
_exptl_absorpt_correction_type multi-scan
_exptl_absorpt_process_details 'ABSPACK(CrysAlis, Oxford Diffraction)'
_exptl_crystal_colour yellow
_exptl_crystal_density_diffrn 1.797
_exptl_crystal_density_method 'not measured'
_exptl_crystal_description block
_exptl_crystal_F_000 2816
_exptl_crystal_size_max 0.40
_exptl_crystal_size_mid 0.10
_exptl_crystal_size_min 0.10
_refine_diff_density_max 2.290
_refine_diff_density_min -3.907
_refine_diff_density_rms 0.170
_refine_ls_extinction_method none
_refine_ls_goodness_of_fit_ref 0.936
_refine_ls_hydrogen_treatment constr
_refine_ls_matrix_type full
_refine_ls_number_parameters 361
_refine_ls_number_reflns 8837
_refine_ls_number_restraints 0
_refine_ls_restrained_S_all 0.936
_refine_ls_R_factor_all 0.0618
_refine_ls_R_factor_gt 0.0372
_refine_ls_shift/su_max 0.002
_refine_ls_shift/su_mean 0.000
_refine_ls_structure_factor_coef Fsqd
_refine_ls_weighting_details 'calc w=1/[\s^2^(Fo^2^)+(0.0227P)^2^+0.0000P] where P=(Fo^2^+2Fc^2^)/3'
_refine_ls_weighting_scheme calc
_refine_ls_wR_factor_gt 0.0539
_refine_ls_wR_factor_ref 0.0565
_reflns_number_gt 6052
_reflns_number_total 8837
_reflns_threshold_expression >2sigma(I)
_cod_data_source_file c6dt02088g3.cif
_cod_data_source_block ht1
_cod_original_sg_symbol_H-M Pbca
_cod_database_code 7702088

loop_
_symmetry_equiv_pos_as_xyz
'x, y, z'
'-x+1/2, -y, z+1/2'
'-x, y+1/2, -z+1/2'
'x+1/2, -y+1/2, -z'
'-x, -y, -z'
'x-1/2, y, -z-1/2'
'x, -y-1/2, z-1/2'
'-x-1/2, y-1/2, z'

loop_
_atom_site_label
_atom_site_type_symbol
_atom_site_fract_x
_atom_site_fract_y
_atom_site_fract_z
_atom_site_U_iso_or_equiv
_atom_site_adp_type
_atom_site_occupancy
_atom_site_symmetry_multiplicity
_atom_site_calc_flag
_atom_site_refinement_flags
Pt1 Pt 0.452932(6) 0.351744(13) 0.140893(3) 0.00756(3) Uani 1 1 d .
P1 P 0.53614(5) 0.49057(9) 0.10895(2) 0.00812(16) Uani 1 1 d .
C1 C 0.51087(19) 0.3027(4) 0.18681(8) 0.0097(7) Uani 1 1 d .
C2 C 0.58408(19) 0.3157(4) 0.19436(8) 0.0111(7) Uani 1 1 d .
H2A H 0.6153 0.3671 0.1773 0.013 Uiso 1 1 calc R
F3 F 0.68351(11) 0.2666(2) 0.23157(5) 0.0180(4) Uani 1 1 d .
C3 C 0.61174(19) 0.2550(4) 0.22628(9) 0.0133(7) Uani 1 1 d .
C4 C 0.5701(2) 0.1818(4) 0.25281(9) 0.0155(7) Uani 1 1 d .
H4A H 0.5903 0.1452 0.2748 0.019 Uiso 1 1 calc R
C5 C 0.49733(19) 0.1638(4) 0.24586(8) 0.0145(7) Uani 1 1 d .
H5A H 0.4671 0.1116 0.2632 0.017 Uiso 1 1 calc R
C6 C 0.46818(18) 0.2217(4) 0.21364(8) 0.0103(7) Uani 1 1 d .
N7 N 0.37669(15) 0.2319(3) 0.17024(7) 0.0095(5) Uani 1 1 d .
C7 C 0.39309(19) 0.1895(3) 0.20453(8) 0.0108(7) Uani 1 1 d .
C8 C 0.33926(19) 0.1152(4) 0.22570(9) 0.0141(7) Uani 1 1 d .
H8A H 0.3482 0.0891 0.2501 0.017 Uiso 1 1 calc R
C9 C 0.27311(19) 0.0803(4) 0.21088(9) 0.0150(7) Uani 1 1 d .
H9A H 0.2369 0.0278 0.2251 0.018 Uiso 1 1 calc R
C10 C 0.25853(18) 0.1208(3) 0.17537(8) 0.0133(7) Uani 1 1 d .
H10A H 0.2131 0.0952 0.1652 0.016 Uiso 1 1 calc R
C11 C 0.31236(19) 0.1999(4) 0.15514(9) 0.0110(7) Uani 1 1 d .
C12 C 0.30969(18) 0.2510(3) 0.11723(8) 0.0099(7) Uani 1 1 d .
C13 C 0.25018(19) 0.2123(4) 0.09603(9) 0.0142(7) Uani 1 1 d .
H13A H 0.2089 0.1608 0.1065 0.017 Uiso 1 1 calc R
C14 C 0.2511(2) 0.2487(4) 0.05976(9) 0.0156(7) Uani 1 1 d .
H14A H 0.2112 0.2230 0.0449 0.019 Uiso 1 1 calc R
F15 F 0.31474(11) 0.3593(2) 0.01030(5) 0.0230(4) Uani 1 1 d .
C15 C 0.3123(2) 0.3236(4) 0.04623(8) 0.0142(7) Uani 1 1 d .
C16 C 0.37138(18) 0.3667(4) 0.06643(8) 0.0126(6) Uani 1 1 d .
H16A H 0.4117 0.4203 0.0555 0.015 Uiso 1 1 calc R
C17 C 0.37219(18) 0.3315(3) 0.10319(8) 0.0104(6) Uani 1 1 d .
C18 C 0.49976(17) 0.6499(4) 0.07712(8) 0.0101(6) Uani 1 1 d .
C19 C 0.4544(2) 0.7759(4) 0.09124(8) 0.0139(7) Uani 1 1 d .
H19A H 0.4449 0.7767 0.1161 0.017 Uiso 1 1 calc R
C20 C 0.4225(2) 0.9015(4) 0.06937(9) 0.0174(8) Uani 1 1 d .
H20A H 0.3922 0.9885 0.0795 0.021 Uiso 1 1 calc R
C21 C 0.43481(19) 0.8994(4) 0.03313(9) 0.0182(8) Uani 1 1 d .
H21A H 0.4128 0.9841 0.0182 0.022 Uiso 1 1 calc R
C22 C 0.4794(2) 0.7735(4) 0.01855(9) 0.0166(7) Uani 1 1 d .
H22A H 0.4878 0.7720 -0.0064 0.020 Uiso 1 1 calc R
C23 C 0.51193(18) 0.6494(4) 0.04025(8) 0.0135(6) Uani 1 1 d .
H23A H 0.5426 0.5637 0.0300 0.016 Uiso 1 1 calc R
C24 C 0.59221(17) 0.3393(4) 0.08417(8) 0.0107(6) Uani 1 1 d .
C25 C 0.64302(19) 0.3897(4) 0.05877(8) 0.0130(7) Uani 1 1 d .
H25A H 0.6510 0.5106 0.0543 0.016 Uiso 1 1 calc R
C26 C 0.6819(2) 0.2649(4) 0.04008(9) 0.0178(7) Uani 1 1 d .
H26A H 0.7154 0.3000 0.0224 0.021 Uiso 1 1 calc R
C27 C 0.6714(2) 0.0873(4) 0.04733(9) 0.0203(8) Uani 1 1 d .
H27A H 0.6980 0.0015 0.0346 0.024 Uiso 1 1 calc R
C28 C 0.6229(2) 0.0368(4) 0.07271(9) 0.0205(8) Uani 1 1 d .
H28A H 0.6168 -0.0842 0.0778 0.025 Uiso 1 1 calc R
C29 C 0.58258(19) 0.1605(4) 0.09116(8) 0.0148(7) Uani 1 1 d .
H29A H 0.5485 0.1238 0.1085 0.018 Uiso 1 1 calc R
C30 C 0.59697(18) 0.6288(3) 0.13479(8) 0.0101(6) Uani 1 1 d .
C31 C 0.67033(18) 0.6397(4) 0.12902(9) 0.0155(7) Uani 1 1 d .
H31A H 0.6919 0.5699 0.1110 0.019 Uiso 1 1 calc R
C32 C 0.7127(2) 0.7522(4) 0.14938(9) 0.0216(8) Uani 1 1 d .
H32A H 0.7628 0.7577 0.1453 0.026 Uiso 1 1 calc R
C33 C 0.6818(2) 0.8557(4) 0.17548(9) 0.0226(8) Uani 1 1 d .
H33A H 0.7106 0.9332 0.1892 0.027 Uiso 1 1 calc R
C34 C 0.6089(2) 0.8462(4) 0.18162(9) 0.0197(7) Uani 1 1 d .
H34A H 0.5876 0.9178 0.1994 0.024 Uiso 1 1 calc R
C35 C 0.56634(19) 0.7320(4) 0.16175(8) 0.0138(7) Uani 1 1 d .
H35A H 0.5165 0.7240 0.1665 0.017 Uiso 1 1 calc R

loop_
_atom_site_aniso_label
_atom_site_aniso_U_11
_atom_site_aniso_U_22
_atom_site_aniso_U_33
_atom_site_aniso_U_23
_atom_site_aniso_U_13
_atom_site_aniso_U_12
Pt1 0.00774(5) 0.00849(5) 0.00644(5) 0.00051(5) 0.00073(6) -0.00083(5)
P1 0.0093(4) 0.0079(3) 0.0072(4) 0.0002(3) 0.0001(3) -0.0005(3)
C1 0.0149(18) 0.0068(13) 0.0074(15) 0.0013(10) 0.0006(14) 0.0004(12)
C2 0.0131(17) 0.0111(15) 0.0092(15) -0.0004(11) -0.0014(14) -0.0003(12)
F3 0.0157(11) 0.0230(9) 0.0153(11) 0.0013(8) -0.0061(9) 0.0012(9)
C3 0.0143(18) 0.0110(15) 0.0147(17) -0.0035(12) -0.0022(15) 0.0006(13)
C4 0.024(2) 0.0127(16) 0.0094(16) 0.0003(11) -0.0024(15) 0.0008(13)
C5 0.0199(18) 0.0135(14) 0.0100(15) 0.0008(12) 0.0014(14) 0.0001(15)
C6 0.0117(18) 0.0105(14) 0.0089(15) 0.0001(11) 0.0012(13) 0.0004(12)
N7 0.0091(14) 0.0099(12) 0.0097(13) 0.0007(10) 0.0041(12) 0.0010(11)
C7 0.0170(18) 0.0078(14) 0.0074(15) -0.0005(10) 0.0020(14) 0.0043(12)
C8 0.0165(18) 0.0134(15) 0.0125(16) 0.0002(11) 0.0032(14) 0.0012(13)
C9 0.0143(18) 0.0112(14) 0.0196(18) 0.0015(12) 0.0101(15) -0.0011(13)
C10 0.0128(18) 0.0106(15) 0.0166(16) -0.0008(11) 0.0031(14) -0.0019(13)
C11 0.0127(18) 0.0070(13) 0.0133(16) -0.0011(11) 0.0021(15) 0.0000(12)
C12 0.0112(17) 0.0068(13) 0.0117(17) -0.0010(11) 0.0024(13) 0.0002(12)
C13 0.0113(18) 0.0130(14) 0.0184(18) 0.0003(12) 0.0040(15) -0.0030(13)
C14 0.0149(19) 0.0172(15) 0.0147(17) -0.0001(12) -0.0062(15) -0.0027(14)
F15 0.0230(12) 0.0360(10) 0.0102(9) 0.0057(9) -0.0066(9) -0.0107(10)
C15 0.0190(18) 0.0147(16) 0.0089(15) 0.0007(12) -0.0036(14) -0.0025(14)
C16 0.0117(16) 0.0113(14) 0.0149(16) 0.0025(12) 0.0003(13) -0.0031(13)
C17 0.0126(16) 0.0070(14) 0.0116(15) 0.0004(11) -0.0023(13) 0.0023(12)
C18 0.0095(14) 0.0101(12) 0.0106(14) 0.0026(12) -0.0009(12) -0.0049(14)
C19 0.0179(18) 0.0131(14) 0.0108(15) -0.0012(11) -0.0010(16) 0.0004(15)
C20 0.0149(19) 0.0134(15) 0.024(2) -0.0009(13) -0.0025(16) 0.0023(13)
C21 0.018(2) 0.0141(15) 0.0227(19) 0.0067(13) -0.0078(16) -0.0008(13)
C22 0.022(2) 0.0185(16) 0.0089(16) 0.0047(13) -0.0024(15) -0.0046(15)
C23 0.0132(16) 0.0140(14) 0.0132(15) 0.0000(13) 0.0019(13) -0.0027(15)
C24 0.0098(15) 0.0112(13) 0.0112(15) -0.0026(12) -0.0010(13) 0.0004(14)
C25 0.0122(17) 0.0128(15) 0.0142(16) -0.0023(11) 0.0010(15) -0.0020(12)
C26 0.0117(18) 0.0257(17) 0.0159(18) -0.0040(14) 0.0041(16) -0.0015(15)
C27 0.0126(19) 0.0183(16) 0.030(2) -0.0118(14) 0.0014(17) 0.0051(14)
C28 0.019(2) 0.0146(16) 0.028(2) -0.0001(14) 0.0037(18) 0.0039(14)
C29 0.0138(16) 0.0160(15) 0.0147(16) -0.0006(13) 0.0008(14) -0.0020(15)
C30 0.0113(15) 0.0075(14) 0.0114(16) 0.0019(11) -0.0030(13) -0.0026(12)
C31 0.0135(16) 0.0172(15) 0.0159(15) 0.0023(14) 0.0017(14) 0.0024(15)
C32 0.0153(19) 0.0237(18) 0.026(2) 0.0013(14) -0.0067(17) -0.0060(15)
C33 0.028(2) 0.0172(15) 0.0230(19) 0.0003(15) -0.0115(17) -0.0080(18)
C34 0.030(2) 0.0137(15) 0.0153(17) -0.0015(14) -0.0048(16) 0.0005(17)
C35 0.0151(19) 0.0138(15) 0.0125(16) 0.0006(12) -0.0021(14) -0.0014(13)

loop_
_atom_type_symbol
_atom_type_description
_atom_type_scat_dispersion_real
_atom_type_scat_dispersion_imag
_atom_type_scat_source
C C 0.0033 0.0016 'International Tables Vol C Tables 4.2.6.8 and 6.1.1.4'
H H 0.0000 0.0000 'International Tables Vol C Tables 4.2.6.8 and 6.1.1.4'
N N 0.0061 0.0033 'International Tables Vol C Tables 4.2.6.8 and 6.1.1.4'
F F 0.0171 0.0103 'International Tables Vol C Tables 4.2.6.8 and 6.1.1.4'
P P 0.1023 0.0942 'International Tables Vol C Tables 4.2.6.8 and 6.1.1.4'
Pt Pt -1.7033 8.3905 'International Tables Vol C Tables 4.2.6.8 and 6.1.1.4'

loop_
_geom_angle_atom_site_label_1
_geom_angle_atom_site_label_2
_geom_angle_atom_site_label_3
_geom_angle
N7 Pt1 C1 80.40(12)
N7 Pt1 C17 79.90(11)
C1 Pt1 C17 159.24(12)
N7 Pt1 P1 178.57(7)
C1 Pt1 P1 99.71(9)
C17 Pt1 P1 100.15(9)
C24 P1 C30 106.27(15)
C24 P1 C18 107.64(14)
C30 P1 C18 101.05(13)
C24 P1 Pt1 111.96(10)
C30 P1 Pt1 115.03(10)
C18 P1 Pt1 113.99(10)
C2 C1 C6 115.8(3)
C2 C1 Pt1 131.8(2)
C6 C1 Pt1 111.9(2)
C3 C2 C1 121.1(3)
C3 C2 H2A 119.5
C1 C2 H2A 119.5
F3 C3 C4 118.5(3)
F3 C3 C2 118.2(3)
C4 C3 C2 123.3(3)
C3 C4 C5 117.1(3)
C3 C4 H4A 121.5
C5 C4 H4A 121.5
C4 C5 C6 120.8(3)
C4 C5 H5A 119.6
C6 C5 H5A 119.6
C5 C6 C1 122.0(3)
C5 C6 C7 121.5(3)
C1 C6 C7 116.4(3)
C11 N7 C7 123.6(3)
C11 N7 Pt1 118.8(2)
C7 N7 Pt1 117.6(2)
N7 C7 C8 118.0(3)
N7 C7 C6 113.3(3)
C8 C7 C6 128.6(3)
C9 C8 C7 119.5(3)
C9 C8 H8A 120.3
C7 C8 H8A 120.3
C8 C9 C10 121.1(3)
C8 C9 H9A 119.4
C10 C9 H9A 119.4
C9 C10 C11 118.3(3)
C9 C10 H10A 120.8
C11 C10 H10A 120.8
N7 C11 C10 119.4(3)
N7 C11 C12 112.7(3)
C10 C11 C12 127.9(3)
C13 C12 C17 122.3(3)
C13 C12 C11 121.3(3)
C17 C12 C11 116.4(3)
C14 C13 C12 120.3(3)
C14 C13 H13A 119.8
C12 C13 H13A 119.8
C15 C14 C13 117.1(3)
C15 C14 H14A 121.5
C13 C14 H14A 121.5
F15 C15 C14 118.2(3)
F15 C15 C16 117.6(3)
C14 C15 C16 124.2(3)
C15 C16 C17 120.1(3)
C15 C16 H16A 119.9
C17 C16 H16A 119.9
C16 C17 C12 116.0(3)
C16 C17 Pt1 131.5(2)
C12 C17 Pt1 112.2(2)
C19 C18 C23 118.5(3)
C19 C18 P1 116.0(2)
C23 C18 P1 125.5(2)
C18 C19 C20 120.9(3)
C18 C19 H19A 119.6
C20 C19 H19A 119.6
C21 C20 C19 120.0(3)
C21 C20 H20A 120.0
C19 C20 H20A 120.0
C20 C21 C22 119.9(3)
C20 C21 H21A 120.1
C22 C21 H21A 120.1
C21 C22 C23 120.4(3)
C21 C22 H22A 119.8
C23 C22 H22A 119.8
C22 C23 C18 120.3(3)
C22 C23 H23A 119.8
C18 C23 H23A 119.8
C25 C24 C29 118.9(3)
C25 C24 P1 124.4(2)
C29 C24 P1 116.8(2)
C26 C25 C24 120.6(3)
C26 C25 H25A 119.7
C24 C25 H25A 119.7
C25 C26 C27 119.7(3)
C25 C26 H26A 120.1
C27 C26 H26A 120.1
C28 C27 C26 120.1(3)
C28 C27 H27A 120.0
C26 C27 H27A 120.0
C27 C28 C29 120.8(3)
C27 C28 H28A 119.6
C29 C28 H28A 119.6
C28 C29 C24 119.9(3)
C28 C29 H29A 120.0
C24 C29 H29A 120.0
C31 C30 C35 118.7(3)
C31 C30 P1 124.4(3)
C35 C30 P1 116.9(2)
C30 C31 C32 120.7(3)
C30 C31 H31A 119.6
C32 C31 H31A 119.6
C33 C32 C31 120.2(4)
C33 C32 H32A 119.9
C31 C32 H32A 119.9
C34 C33 C32 119.9(3)
C34 C33 H33A 120.1
C32 C33 H33A 120.1
C33 C34 C35 120.3(3)
C33 C34 H34A 119.9
C35 C34 H34A 119.9
C34 C35 C30 120.2(3)
C34 C35 H35A 119.9
C30 C35 H35A 119.9

loop_
_geom_bond_atom_site_label_1
_geom_bond_atom_site_label_2
_geom_bond_distance
Pt1 N7 2.018(3)
Pt1 C1 2.067(3)
Pt1 C17 2.072(3)
Pt1 P1 2.2294(8)
P1 C24 1.815(3)
P1 C30 1.828(3)
P1 C18 1.834(3)
C1 C2 1.399(5)
C1 C6 1.424(4)
C2 C3 1.383(4)
C2 H2A 0.9500
F3 C3 1.357(4)
C3 C4 1.381(5)
C4 C5 1.390(5)
C4 H4A 0.9500
C5 C6 1.396(4)
C5 H5A 0.9500
C6 C7 1.464(5)
N7 C11 1.350(4)
N7 C7 1.360(4)
C7 C8 1.401(4)
C8 C9 1.380(5)
C8 H8A 0.9500
C9 C10 1.393(4)
C9 H9A 0.9500
C10 C11 1.396(4)
C10 H10A 0.9500
C11 C12 1.474(4)
C12 C13 1.398(5)
C12 C17 1.420(4)
C13 C14 1.387(4)
C13 H13A 0.9500
C14 C15 1.375(5)
C14 H14A 0.9500
F15 C15 1.374(3)
C15 C16 1.378(4)
C16 C17 1.404(4)
C16 H16A 0.9500
C18 C19 1.387(4)
C18 C23 1.401(4)
C19 C20 1.395(4)
C19 H19A 0.9500
C20 C21 1.378(5)
C20 H20A 0.9500
C21 C22 1.384(5)
C21 H21A 0.9500
C22 C23 1.388(4)
C22 H22A 0.9500
C23 H23A 0.9500
C24 C25 1.398(4)
C24 C29 1.401(4)
C25 C26 1.388(4)
C25 H25A 0.9500
C26 C27 1.396(5)
C26 H26A 0.9500
C27 C28 1.369(5)
C27 H27A 0.9500
C28 C29 1.392(4)
C28 H28A 0.9500
C29 H29A 0.9500
C30 C31 1.389(4)
C30 C35 1.403(4)
C31 C32 1.394(5)
C31 H31A 0.9500
C32 C33 1.383(5)
C32 H32A 0.9500
C33 C34 1.383(5)
C33 H33A 0.9500
C34 C35 1.395(4)
C34 H34A 0.9500
C35 H35A 0.9500
